data_7046681
loop_
_publ_author_name
'Rock, Christopher L.'
'Groy, Thomas L.'
'Trovitch, Ryan J.'

_publ_section_title
;
 Carbonyl and ester C-O bond hydrosilylation using \k<sup>4</sup>-diimine
 nickel catalysts.
;
_journal_issue 26
_journal_name_full 'Dalton transactions (Cambridge, England : 2003)'
_journal_page_first 8807
_journal_page_last 8816
_journal_paper_doi 10.1039/c8dt01857j
_journal_volume 47
_journal_year 2018
_chemical_formula_moiety 'C26 H54 N2 Ni P2'
_chemical_formula_sum 'C26 H54 N2 Ni P2'
_chemical_formula_weight 515.36
_chemical_name_common tBu2PPrDINi
_space_group_crystal_system monoclinic
_space_group_IT_number 15
_space_group_name_Hall '-C 2yc'
_space_group_name_H-M_alt 'C 1 2/c 1'
_symmetry_space_group_name_Hall '-C 2yc'
_symmetry_space_group_name_H-M 'C 1 2/c 1'
_atom_sites_solution_hydrogens geom
_atom_sites_solution_primary direct
_atom_sites_solution_secondary difmap
_audit_update_record
;
2017-11-17 deposited with the CCDC.
2018-06-14 downloaded from the CCDC.
;
_cell_angle_alpha 90
_cell_angle_beta 91.5308(6)
_cell_angle_gamma 90
_cell_formula_units_Z 4
_cell_length_a 13.1585(5)
_cell_length_b 17.2832(7)
_cell_length_c 12.2496(5)
_cell_measurement_reflns_used 5176
_cell_measurement_temperature 123.(2)
_cell_measurement_theta_max 25.0365
_cell_measurement_theta_min 2.3568
_cell_volume 2784.82(19)
_computing_cell_refinement 'SAINT V8.32B (Bruker AXS Inc., 2013)'
_computing_data_collection 'Bruker Instrument Service v2010.9.0.0'
_computing_data_reduction 'SAINT V8.32B (Bruker AXS Inc., 2013)'
_computing_molecular_graphics 'XShell ver. 6.3.1 (Bruker AXS, 2004)'
_computing_publication_material 'Bruker APEX2 v2013.6-2 (Bruker-AXS, 2013)'
_computing_structure_refinement 'SHELXL-2013 (Sheldrick, 2013)'
_computing_structure_solution 'SHELXS-2013 (Sheldrick, 2013)'
_diffrn_ambient_temperature 123.(2)
_diffrn_detector_area_resol_mean 8.3330
_diffrn_measured_fraction_theta_full 1.000
_diffrn_measured_fraction_theta_max 1.000
_diffrn_measurement_device_type 'Bruker Smart APEX'
_diffrn_measurement_method '\w and \f scans'
_diffrn_radiation_monochromator graphite
_diffrn_radiation_type MoK\a
_diffrn_radiation_wavelength 0.71073
_diffrn_reflns_av_R_equivalents 0.0369
_diffrn_reflns_limit_h_max 15
_diffrn_reflns_limit_h_min -15
_diffrn_reflns_limit_k_max 20
_diffrn_reflns_limit_k_min -20
_diffrn_reflns_limit_l_max 14
_diffrn_reflns_limit_l_min -14
_diffrn_reflns_number 11141
_diffrn_reflns_theta_full 25.00
_diffrn_reflns_theta_max 25.00
_diffrn_reflns_theta_min 1.95
_diffrn_source 'fine-focus sealed tube'
_diffrn_source_type 'sealed tube'
_exptl_absorpt_coefficient_mu 0.828
_exptl_absorpt_correction_T_max 0.90
_exptl_absorpt_correction_T_min 0.80
_exptl_absorpt_correction_type multi-scan
_exptl_absorpt_process_details 'SADABS V2012/1 (Bruker AXS Inc.)'
_exptl_crystal_colour 'clear light orange'
_exptl_crystal_density_diffrn 1.229
_exptl_crystal_density_method 'not measured'
_exptl_crystal_description block
_exptl_crystal_F_000 1128
_exptl_crystal_size_max 0.228
_exptl_crystal_size_mid 0.193
_exptl_crystal_size_min 0.137
_refine_diff_density_max 1.027
_refine_diff_density_min -0.193
_refine_ls_extinction_method none
_refine_ls_goodness_of_fit_ref 1.095
_refine_ls_hydrogen_treatment constr
_refine_ls_matrix_type full
_refine_ls_number_parameters 148
_refine_ls_number_reflns 2458
_refine_ls_number_restraints 0
_refine_ls_restrained_S_all 1.095
_refine_ls_R_factor_all 0.0396
_refine_ls_R_factor_gt 0.0370
_refine_ls_shift/su_max 0.001
_refine_ls_shift/su_mean 0.000
_refine_ls_structure_factor_coef Fsqd
_refine_ls_weighting_details 'w=1/[\s^2^(Fo^2^)+(0.0602P)^2^+1.1440P] where P=(Fo^2^+2Fc^2^)/3'
_refine_ls_weighting_scheme calc
_refine_ls_wR_factor_gt 0.0937
_refine_ls_wR_factor_ref 0.0957
_reflns_number_gt 2251
_reflns_number_total 2458
_reflns_threshold_expression 'I > 2\s(I)'
_cod_data_source_file c8dt01857j2.cif
_cod_data_source_block tBu2PPrDINi
_cod_depositor_comments 'Adding full bibliography for 7046680--7046681.cif.'
_cod_database_code 7046681

loop_
_space_group_symop_operation_xyz
'x, y, z'
'-x, y, -z+1/2'
'x+1/2, y+1/2, z'
'-x+1/2, y+1/2, -z+1/2'
'-x, -y, -z'
'x, -y, z-1/2'
'-x+1/2, -y+1/2, -z'
'x+1/2, -y+1/2, z-1/2'

loop_
_atom_site_type_symbol
_atom_site_label
_atom_site_fract_x
_atom_site_fract_y
_atom_site_fract_z
_atom_site_U_iso_or_equiv
_atom_site_adp_type
_atom_site_calc_flag
_atom_site_refinement_flags_adp
_atom_site_refinement_flags_occupancy
_atom_site_refinement_flags_posn
_atom_site_occupancy
Ni Ni1 0 0.32176(2) 0.25 0.01481(15) Uani d T P S 1
P P1 0.14724(4) 0.37481(3) 0.20496(4) 0.01455(16) Uani d . . . 1
N N1 0.01105(12) 0.23530(10) 0.14768(13) 0.0176(4) Uani d . . . 1
C C1 0.03122(17) 0.09259(13) 0.1285(2) 0.0283(5) Uani d . . . 1
H H1A -0.015 0.0904 0.0645 0.042 Uiso calc U . R 1
H H1B 0.0206 0.047 0.1744 0.042 Uiso calc U . R 1
H H1C 0.1017 0.0934 0.1046 0.042 Uiso calc U . R 1
C C2 0.01017(15) 0.16490(12) 0.19323(18) 0.0202(5) Uani d . . . 1
C C3 0.03962(16) 0.23986(12) 0.03283(16) 0.0219(5) Uani d . . . 1
H H3A -0.0189 0.2238 -0.0143 0.026 Uiso calc U . R 1
H H3B 0.0962 0.2034 0.0202 0.026 Uiso calc U . R 1
C C4 0.07203(16) 0.32063(12) 0.00076(17) 0.0205(5) Uani d . . . 1
H H4A 0.0168 0.3574 0.0171 0.025 Uiso calc U . R 1
H H4B 0.0825 0.3221 -0.0789 0.025 Uiso calc U . R 1
C C5 0.16976(15) 0.34658(12) 0.06043(16) 0.0196(4) Uani d . . . 1
H H5A 0.1989 0.3912 0.0213 0.023 Uiso calc U . R 1
H H5B 0.2199 0.3039 0.0595 0.023 Uiso calc U . R 1
C C6 0.25403(16) 0.32402(11) 0.28563(17) 0.0186(5) Uani d . . . 1
C C7 0.24324(16) 0.23676(12) 0.26546(19) 0.0250(5) Uani d . . . 1
H H7A 0.2953 0.209 0.3087 0.038 Uiso calc U . R 1
H H7B 0.2519 0.2258 0.1878 0.038 Uiso calc U . R 1
H H7C 0.1757 0.2197 0.287 0.038 Uiso calc U . R 1
C C8 0.23880(17) 0.33774(13) 0.40783(17) 0.0256(5) Uani d . . . 1
H H8A 0.2891 0.3078 0.4504 0.038 Uiso calc U . R 1
H H8B 0.1702 0.3213 0.4269 0.038 Uiso calc U . R 1
H H8C 0.2473 0.3929 0.4242 0.038 Uiso calc U . R 1
C C9 0.36245(16) 0.34750(14) 0.25729(19) 0.0261(5) Uani d . . . 1
H H9A 0.3764 0.3998 0.2848 0.039 Uiso calc U . R 1
H H9B 0.3694 0.3467 0.1778 0.039 Uiso calc U . R 1
H H9C 0.4109 0.3111 0.2911 0.039 Uiso calc U . R 1
C C10 0.18061(15) 0.48213(11) 0.19849(16) 0.0174(4) Uani d . . . 1
C C11 0.18631(17) 0.51617(12) 0.31389(16) 0.0233(5) Uani d . . . 1
H H11A 0.1793 0.5726 0.3099 0.035 Uiso calc U . R 1
H H11B 0.252 0.503 0.3487 0.035 Uiso calc U . R 1
H H11C 0.1313 0.4947 0.357 0.035 Uiso calc U . R 1
C C12 0.27865(16) 0.50511(13) 0.14076(17) 0.0236(5) Uani d . . . 1
H H12A 0.276 0.4856 0.0656 0.035 Uiso calc U . R 1
H H12B 0.3375 0.4827 0.18 0.035 Uiso calc U . R 1
H H12C 0.2849 0.5616 0.1399 0.035 Uiso calc U . R 1
C C13 0.09183(16) 0.51956(13) 0.13366(17) 0.0227(5) Uani d . . . 1
H H13A 0.0275 0.5055 0.1669 0.034 Uiso calc U . R 1
H H13B 0.0917 0.5011 0.058 0.034 Uiso calc U . R 1
H H13C 0.0997 0.5759 0.1347 0.034 Uiso calc U . R 1

loop_
_atom_site_aniso_label
_atom_site_aniso_U_11
_atom_site_aniso_U_22
_atom_site_aniso_U_33
_atom_site_aniso_U_12
_atom_site_aniso_U_13
_atom_site_aniso_U_23
Ni1 0.0130(2) 0.0152(2) 0.0163(2) 0 0.00219(15) 0
P1 0.0131(3) 0.0166(3) 0.0140(3) -0.00048(18) 0.0014(2) -0.00015(19)
N1 0.0124(9) 0.0211(9) 0.0192(9) -0.0007(7) 0.0009(6) -0.0033(7)
C1 0.0259(12) 0.0209(12) 0.0382(13) -0.0006(9) 0.0028(10) -0.0062(10)
C2 0.0135(10) 0.0170(11) 0.0302(12) 0.0008(8) 0.0002(9) -0.0037(9)
C3 0.0177(11) 0.0267(12) 0.0212(11) -0.0005(8) 0.0007(8) -0.0077(9)
C4 0.0201(11) 0.0278(12) 0.0136(10) 0.0005(8) 0.0011(8) -0.0027(8)
C5 0.0188(11) 0.0222(11) 0.0178(10) -0.0022(9) 0.0036(8) -0.0026(9)
C6 0.0150(11) 0.0200(11) 0.0208(11) 0.0009(8) -0.0010(8) 0.0035(8)
C7 0.0185(11) 0.0219(11) 0.0346(12) 0.0037(9) -0.0013(9) 0.0023(9)
C8 0.0278(13) 0.0283(12) 0.0207(11) 0.0028(9) -0.0027(9) 0.0058(9)
C9 0.0154(11) 0.0317(13) 0.0312(12) -0.0010(9) -0.0021(9) 0.0059(10)
C10 0.0176(11) 0.0183(10) 0.0161(10) -0.0009(8) 0.0002(8) 0.0028(8)
C11 0.0300(12) 0.0192(11) 0.0206(11) -0.0024(9) -0.0031(9) -0.0026(9)
C12 0.0222(11) 0.0247(12) 0.0238(11) -0.0051(9) 0.0015(9) 0.0037(9)
C13 0.0231(11) 0.0228(11) 0.0220(11) 0.0007(9) -0.0007(9) 0.0050(9)

loop_
_atom_type_symbol
_atom_type_description
_atom_type_scat_dispersion_real
_atom_type_scat_dispersion_imag
_atom_type_scat_source
C C 0.0033 0.0016 'International Tables Vol C Tables 4.2.6.8 and 6.1.1.4'
H H 0.0000 0.0000 'International Tables Vol C Tables 4.2.6.8 and 6.1.1.4'
N N 0.0061 0.0033 'International Tables Vol C Tables 4.2.6.8 and 6.1.1.4'
P P 0.1023 0.0942 'International Tables Vol C Tables 4.2.6.8 and 6.1.1.4'
Ni Ni 0.3393 1.1124 'International Tables Vol C Tables 4.2.6.8 and 6.1.1.4'

loop_
_geom_angle_atom_site_label_1
_geom_angle_atom_site_label_2
_geom_angle_atom_site_label_3
_geom_angle_site_symmetry_1
_geom_angle_site_symmetry_3
_geom_angle
N1 Ni1 N1 . 2 80.53(10)
N1 Ni1 P1 . 2 123.57(5)
N1 Ni1 P1 2 2 94.34(5)
N1 Ni1 P1 . . 94.34(5)
N1 Ni1 P1 2 . 123.57(5)
P1 Ni1 P1 2 . 131.35(3)
C5 P1 C10 . . 99.91(9)
C5 P1 C6 . . 103.72(9)
C10 P1 C6 . . 107.53(9)
C5 P1 Ni1 . . 106.77(7)
C10 P1 Ni1 . . 127.84(6)
C6 P1 Ni1 . . 108.40(7)
C2 N1 C3 . . 116.97(16)
C2 N1 Ni1 . . 115.16(14)
C3 N1 Ni1 . . 126.71(13)
C2 C1 H1A . . 109.5
C2 C1 H1B . . 109.5
H1A C1 H1B . . 109.5
C2 C1 H1C . . 109.5
H1A C1 H1C . . 109.5
H1B C1 H1C . . 109.5
N1 C2 C2 . 2 114.28(11)
N1 C2 C1 . . 122.00(19)
C2 C2 C1 2 . 123.71(12)
N1 C3 C4 . . 112.28(16)
N1 C3 H3A . . 109.1
C4 C3 H3A . . 109.1
N1 C3 H3B . . 109.1
C4 C3 H3B . . 109.1
H3A C3 H3B . . 107.9
C3 C4 C5 . . 112.66(18)
C3 C4 H4A . . 109.1
C5 C4 H4A . . 109.1
C3 C4 H4B . . 109.1
C5 C4 H4B . . 109.1
H4A C4 H4B . . 107.8
C4 C5 P1 . . 112.15(14)
C4 C5 H5A . . 109.2
P1 C5 H5A . . 109.2
C4 C5 H5B . . 109.2
P1 C5 H5B . . 109.2
H5A C5 H5B . . 107.9
C9 C6 C8 . . 109.08(18)
C9 C6 C7 . . 107.86(17)
C8 C6 C7 . . 107.16(17)
C9 C6 P1 . . 115.97(14)
C8 C6 P1 . . 108.68(14)
C7 C6 P1 . . 107.75(14)
C6 C7 H7A . . 109.5
C6 C7 H7B . . 109.5
H7A C7 H7B . . 109.5
C6 C7 H7C . . 109.5
H7A C7 H7C . . 109.5
H7B C7 H7C . . 109.5
C6 C8 H8A . . 109.5
C6 C8 H8B . . 109.5
H8A C8 H8B . . 109.5
C6 C8 H8C . . 109.5
H8A C8 H8C . . 109.5
H8B C8 H8C . . 109.5
C6 C9 H9A . . 109.5
C6 C9 H9B . . 109.5
H9A C9 H9B . . 109.5
C6 C9 H9C . . 109.5
H9A C9 H9C . . 109.5
H9B C9 H9C . . 109.5
C11 C10 C13 . . 109.44(17)
C11 C10 C12 . . 107.69(17)
C13 C10 C12 . . 106.78(16)
C11 C10 P1 . . 109.93(14)
C13 C10 P1 . . 104.94(13)
C12 C10 P1 . . 117.80(14)
C10 C11 H11A . . 109.5
C10 C11 H11B . . 109.5
H11A C11 H11B . . 109.5
C10 C11 H11C . . 109.5
H11A C11 H11C . . 109.5
H11B C11 H11C . . 109.5
C10 C12 H12A . . 109.5
C10 C12 H12B . . 109.5
H12A C12 H12B . . 109.5
C10 C12 H12C . . 109.5
H12A C12 H12C . . 109.5
H12B C12 H12C . . 109.5
C10 C13 H13A . . 109.5
C10 C13 H13B . . 109.5
H13A C13 H13B . . 109.5
C10 C13 H13C . . 109.5
H13A C13 H13C . . 109.5
H13B C13 H13C . . 109.5

loop_
_geom_bond_atom_site_label_1
_geom_bond_atom_site_label_2
_geom_bond_site_symmetry_2
_geom_bond_distance
Ni1 N1 . 1.9582(17)
Ni1 N1 2 1.9582(17)
Ni1 P1 2 2.2261(5)
Ni1 P1 . 2.2262(5)
P1 C5 . 1.868(2)
P1 C10 . 1.908(2)
P1 C6 . 1.910(2)
N1 C2 . 1.339(3)
N1 C3 . 1.468(3)
C1 C2 . 1.509(3)
C1 H1A . 0.98
C1 H1B . 0.98
C1 H1C . 0.98
C2 C2 2 1.423(4)
C3 C4 . 1.515(3)
C3 H3A . 0.99
C3 H3B . 0.99
C4 C5 . 1.529(3)
C4 H4A . 0.99
C4 H4B . 0.99
C5 H5A . 0.99
C5 H5B . 0.99
C6 C9 . 1.532(3)
C6 C8 . 1.534(3)
C6 C7 . 1.534(3)
C7 H7A . 0.98
C7 H7B . 0.98
C7 H7C . 0.98
C8 H8A . 0.98
C8 H8B . 0.98
C8 H8C . 0.98
C9 H9A . 0.98
C9 H9B . 0.98
C9 H9C . 0.98
C10 C11 . 1.531(3)
C10 C13 . 1.538(3)
C10 C12 . 1.540(3)
C11 H11A . 0.98
C11 H11B . 0.98
C11 H11C . 0.98
C12 H12A . 0.98
C12 H12B . 0.98
C12 H12C . 0.98
C13 H13A . 0.98
C13 H13B . 0.98
C13 H13C . 0.98

loop_
_geom_hbond_atom_site_label_D
_geom_hbond_atom_site_label_H
_geom_hbond_atom_site_label_A
_geom_hbond_site_symmetry_A
_geom_hbond_distance_DH
_geom_hbond_distance_HA
_geom_hbond_distance_DA
_geom_hbond_angle_DHA
C7 H7C N1 2 0.98 2.62 3.538(3) 156.5

loop_
_geom_torsion_atom_site_label_1
_geom_torsion_atom_site_label_2
_geom_torsion_atom_site_label_3
_geom_torsion_atom_site_label_4
_geom_torsion_site_symmetry_4
_geom_torsion
C3 N1 C2 C2 2 175.2(2)
Ni1 N1 C2 C2 2 6.7(3)
C3 N1 C2 C1 . -3.6(3)
Ni1 N1 C2 C1 . -172.12(15)
C2 N1 C3 C4 . -160.94(18)
Ni1 N1 C3 C4 . 6.1(2)
N1 C3 C4 C5 . 65.5(2)
C3 C4 C5 P1 . -76.24(19)
C10 P1 C5 C4 . -115.43(15)
C6 P1 C5 C4 . 133.63(15)
Ni1 P1 C5 C4 . 19.23(16)
